data_7026655
loop_
_publ_author_name
'Murugesapandian, Balasubramanian'
'Roesky, Peter W.'

_publ_section_title
;
 Sodium and potassium compounds of [(\h(6)-benzenecarboxylate)Cr(CO)(3)]
 and [(\h(6)-1,4-benzenedicarboxylate)Cr(CO)(3)].
;
_journal_issue 40
_journal_name_full 'Dalton transactions (Cambridge, England : 2003)'
_journal_page_first 9598
_journal_page_last 9603
_journal_paper_doi 10.1039/c0dt00569j
_journal_volume 39
_journal_year 2010
_chemical_formula_moiety 'C12 H12 Cr K2 O10'
_chemical_formula_sum 'C12 H12 Cr K2 O10'
_chemical_formula_weight 446.42
_chemical_name_systematic
;
?
;
_space_group_IT_number 14
_symmetry_cell_setting monoclinic
_symmetry_Int_Tables_number 14
_symmetry_space_group_name_Hall '-P 2yn'
_symmetry_space_group_name_H-M 'P 1 21/n 1'
_atom_sites_solution_hydrogens geom
_atom_sites_solution_primary direct
_atom_sites_solution_secondary difmap
_audit_creation_method SHELXL-97
_cell_angle_alpha 90.00
_cell_angle_beta 96.24(3)
_cell_angle_gamma 90.00
_cell_formula_units_Z 4
_cell_length_a 10.765(2)
_cell_length_b 7.1637(14)
_cell_length_c 22.055(4)
_cell_measurement_reflns_used 4287
_cell_measurement_temperature 150(2)
_cell_measurement_theta_max 28.82
_cell_measurement_theta_min 1.86
_cell_volume 1690.7(6)
_computing_cell_refinement 'STOE X-AREA, PLATON (A.L.Spek, 2005)'
_computing_data_collection 'STOE X-AREA'
_computing_data_reduction 'STOE X-RED, PLATON (A.L.Spek, 2005)'
_computing_molecular_graphics 'Diamond 2.1e/3'
_computing_publication_material 'X-STEP32, Microsoft Word'
_computing_structure_refinement 'SHELXL-97 (Sheldrick, 1997)'
_computing_structure_solution 'SHELXS-97 (Sheldrick, 1997)'
_diffrn_ambient_temperature 150(2)
_diffrn_measured_fraction_theta_full 1.000
_diffrn_measured_fraction_theta_max 1.000
_diffrn_measurement_device_type 'STOE IPDS 2'
_diffrn_measurement_method 'area detector'
_diffrn_radiation_monochromator graphite
_diffrn_radiation_source 'fine-focus sealed tube'
_diffrn_radiation_type MoK\a
_diffrn_radiation_wavelength 0.71073
_diffrn_reflns_av_R_equivalents 0.1619
_diffrn_reflns_av_sigmaI/netI 0.1404
_diffrn_reflns_limit_h_max 13
_diffrn_reflns_limit_h_min -13
_diffrn_reflns_limit_k_max 8
_diffrn_reflns_limit_k_min -8
_diffrn_reflns_limit_l_max 26
_diffrn_reflns_limit_l_min -27
_diffrn_reflns_number 10098
_diffrn_reflns_theta_full 26.00
_diffrn_reflns_theta_max 26.00
_diffrn_reflns_theta_min 1.86
_exptl_absorpt_coefficient_mu 1.219
_exptl_absorpt_correction_T_max 0.9879
_exptl_absorpt_correction_T_min 0.8196
_exptl_absorpt_correction_type integration
_exptl_absorpt_process_details 'STOE X-RED & X-SHAPE'
_exptl_crystal_colour yellow
_exptl_crystal_density_diffrn 1.754
_exptl_crystal_density_method 'not measured'
_exptl_crystal_description plate
_exptl_crystal_F_000 904
_exptl_crystal_size_max 0.17
_exptl_crystal_size_mid 0.10
_exptl_crystal_size_min 0.01
_refine_diff_density_max 1.155
_refine_diff_density_min -0.546
_refine_diff_density_rms 0.153
_refine_ls_extinction_coef 0.006(2)
_refine_ls_extinction_expression Fc^*^=kFc[1+0.001xFc^2^\l^3^/sin(2\q)]^-1/4^
_refine_ls_extinction_method SHELXL
_refine_ls_goodness_of_fit_ref 1.050
_refine_ls_hydrogen_treatment constr
_refine_ls_matrix_type full
_refine_ls_number_parameters 227
_refine_ls_number_reflns 3312
_refine_ls_number_restraints 0
_refine_ls_restrained_S_all 1.050
_refine_ls_R_factor_all 0.1492
_refine_ls_R_factor_gt 0.0898
_refine_ls_shift/su_max 0.000
_refine_ls_shift/su_mean 0.000
_refine_ls_structure_factor_coef Fsqd
_refine_ls_weighting_details 'calc w=1/[\s^2^(Fo^2^)+(0.1067P)^2^+0.0000P] where P=(Fo^2^+2Fc^2^)/3'
_refine_ls_weighting_scheme calc
_refine_ls_wR_factor_gt 0.1984
_refine_ls_wR_factor_ref 0.2304
_reflns_number_gt 1993
_reflns_number_total 3312
_reflns_threshold_expression >2sigma(I)
_cod_data_source_file c0dt00569j.txt
_cod_data_source_block 6
_cod_original_sg_symbol_Hall -P2yn
_cod_original_sg_symbol_H-M P21/n
_cod_database_code 7026655

loop_
_symmetry_equiv_pos_as_xyz
'x, y, z'
'-x+1/2, y+1/2, -z+1/2'
'-x, -y, -z'
'x-1/2, -y-1/2, z-1/2'

loop_
_atom_site_label
_atom_site_type_symbol
_atom_site_fract_x
_atom_site_fract_y
_atom_site_fract_z
_atom_site_U_iso_or_equiv
_atom_site_adp_type
_atom_site_occupancy
_atom_site_symmetry_multiplicity
_atom_site_calc_flag
_atom_site_refinement_flags
C1 C 0.5994(8) 0.3505(11) -0.0514(4) 0.0315(18) Uani 1 1 d .
C2 C 0.6910(8) 0.4799(11) -0.0248(4) 0.0295(17) Uani 1 1 d .
H2 H 0.7318 0.5627 -0.0498 0.035 Uiso 1 1 calc R
C3 C 0.7200(8) 0.4822(11) 0.0402(4) 0.0309(18) Uani 1 1 d .
H3 H 0.7788 0.5703 0.0582 0.037 Uiso 1 1 calc R
C4 C 0.6640(7) 0.3583(11) 0.0778(4) 0.0276(16) Uani 1 1 d .
C5 C 0.5705(8) 0.2317(11) 0.0501(4) 0.0321(18) Uani 1 1 d .
H5 H 0.5292 0.1489 0.0749 0.039 Uiso 1 1 calc R
C6 C 0.5404(8) 0.2300(11) -0.0127(4) 0.0277(16) Uani 1 1 d .
H6 H 0.4784 0.1455 -0.0301 0.033 Uiso 1 1 calc R
C7 C 0.5689(7) 0.3351(13) -0.1203(4) 0.0330(18) Uani 1 1 d .
C8 C 0.7007(8) 0.3488(11) 0.1461(4) 0.0304(17) Uani 1 1 d .
C9 C 0.7536(9) 0.0214(13) -0.0543(4) 0.038(2) Uani 1 1 d .
C10 C 0.9128(8) 0.2382(11) 0.0047(4) 0.0326(18) Uani 1 1 d .
C11 C 0.7917(10) 0.0086(13) 0.0626(5) 0.043(2) Uani 1 1 d .
C12 C 0.5691(13) -0.052(2) -0.3605(6) 0.072(4) Uani 1 1 d .
H12A H 0.5339 0.0260 -0.3945 0.108 Uiso 1 1 calc R
H12B H 0.5472 -0.1831 -0.3691 0.108 Uiso 1 1 calc R
H12C H 0.6603 -0.0389 -0.3553 0.108 Uiso 1 1 calc R
O1 O 0.5126(6) 0.1880(9) -0.1400(3) 0.0392(14) Uani 1 1 d .
O2 O 0.6009(6) 0.4685(9) -0.1531(3) 0.0418(15) Uani 1 1 d .
O3 O 0.6579(6) 0.2149(8) 0.1751(3) 0.0348(13) Uani 1 1 d .
O4 O 0.7715(6) 0.4764(8) 0.1702(3) 0.0356(14) Uani 1 1 d .
O5 O 0.7585(7) -0.0880(11) -0.0930(3) 0.056(2) Uani 1 1 d .
O6 O 1.0185(6) 0.2657(10) 0.0027(4) 0.0480(17) Uani 1 1 d .
O7 O 0.8222(9) -0.1057(11) 0.0994(3) 0.063(2) Uani 1 1 d .
O8 O 0.9479(8) 0.0237(15) 0.2345(4) 0.073(3) Uani 1 1 d .
O9 O 0.7162(9) 0.2209(16) -0.2433(5) 0.084(3) Uani 1 1 d .
O10 O 0.5197(8) 0.0048(14) -0.3059(3) 0.065(2) Uani 1 1 d .
K1 K 0.77976(18) 0.3341(3) 0.29086(8) 0.0355(5) Uani 1 1 d .
K2 K 0.5876(2) -0.1678(3) -0.19541(9) 0.0416(5) Uani 1 1 d .
Cr1 Cr 0.74542(12) 0.19246(17) 0.00703(6) 0.0271(4) Uani 1 1 d .

loop_
_atom_site_aniso_label
_atom_site_aniso_U_11
_atom_site_aniso_U_22
_atom_site_aniso_U_33
_atom_site_aniso_U_23
_atom_site_aniso_U_13
_atom_site_aniso_U_12
C1 0.035(4) 0.027(4) 0.031(4) 0.002(3) -0.005(3) 0.006(3)
C2 0.040(5) 0.023(4) 0.026(4) 0.004(3) 0.007(3) 0.004(3)
C3 0.037(4) 0.023(4) 0.032(4) -0.008(3) 0.003(3) 0.004(3)
C4 0.034(4) 0.022(4) 0.026(4) -0.004(3) -0.001(3) 0.003(3)
C5 0.035(4) 0.022(4) 0.038(5) -0.001(3) -0.004(3) 0.006(3)
C6 0.032(4) 0.024(4) 0.026(4) 0.003(3) 0.000(3) -0.002(3)
C7 0.028(4) 0.037(5) 0.033(4) -0.004(4) 0.002(3) 0.000(3)
C8 0.034(4) 0.026(4) 0.031(4) 0.004(3) 0.002(3) 0.005(3)
C9 0.044(5) 0.028(4) 0.040(5) -0.001(4) -0.001(4) 0.004(4)
C10 0.044(5) 0.027(4) 0.026(4) 0.001(3) 0.001(4) 0.008(3)
C11 0.058(6) 0.029(5) 0.041(5) -0.003(4) 0.007(4) 0.012(4)
C12 0.060(7) 0.105(11) 0.051(7) 0.004(7) 0.004(6) 0.013(7)
O1 0.051(4) 0.033(3) 0.031(3) -0.006(3) -0.007(3) -0.003(3)
O2 0.057(4) 0.036(3) 0.031(3) 0.004(3) -0.001(3) -0.008(3)
O3 0.047(3) 0.028(3) 0.027(3) -0.001(3) -0.002(2) -0.003(3)
O4 0.044(3) 0.030(3) 0.032(3) -0.005(3) -0.001(3) -0.007(3)
O5 0.072(5) 0.045(4) 0.047(4) -0.020(4) -0.015(4) 0.022(4)
O6 0.029(3) 0.046(4) 0.069(5) -0.003(3) 0.006(3) -0.001(3)
O7 0.106(7) 0.041(4) 0.044(4) 0.017(4) 0.013(4) 0.028(4)
O8 0.064(5) 0.100(7) 0.053(5) 0.014(5) -0.008(4) -0.033(5)
O9 0.072(6) 0.107(8) 0.076(6) -0.029(6) 0.027(5) -0.023(6)
O10 0.055(5) 0.099(7) 0.040(4) -0.004(4) 0.002(3) -0.001(4)
K1 0.0475(11) 0.0280(9) 0.0295(9) 0.0012(8) -0.0028(7) -0.0009(8)
K2 0.0462(11) 0.0415(11) 0.0370(10) 0.0022(9) 0.0040(8) -0.0004(9)
Cr1 0.0351(7) 0.0204(6) 0.0250(6) 0.0006(6) 0.0000(5) 0.0017(5)

loop_
_atom_type_symbol
_atom_type_description
_atom_type_scat_dispersion_real
_atom_type_scat_dispersion_imag
_atom_type_scat_source
C C 0.0033 0.0016 'International Tables Vol C Tables 4.2.6.8 and 6.1.1.4'
H H 0.0000 0.0000 'International Tables Vol C Tables 4.2.6.8 and 6.1.1.4'
O O 0.0106 0.0060 'International Tables Vol C Tables 4.2.6.8 and 6.1.1.4'
K K 0.2009 0.2494 'International Tables Vol C Tables 4.2.6.8 and 6.1.1.4'
Cr Cr 0.3209 0.6236 'International Tables Vol C Tables 4.2.6.8 and 6.1.1.4'

loop_
_geom_angle_atom_site_label_1
_geom_angle_atom_site_label_2
_geom_angle_atom_site_label_3
_geom_angle
_geom_angle_site_symmetry_1
_geom_angle_site_symmetry_3
C6 C1 C2 119.0(7) . .
C6 C1 C7 119.7(7) . .
C2 C1 C7 121.3(7) . .
C6 C1 Cr1 71.1(4) . .
C2 C1 Cr1 71.4(4) . .
C7 C1 Cr1 127.0(6) . .
C1 C2 C3 118.8(7) . .
C1 C2 Cr1 71.2(4) . .
C3 C2 Cr1 71.0(5) . .
C4 C3 C2 121.7(8) . .
C4 C3 Cr1 71.3(5) . .
C2 C3 Cr1 71.4(5) . .
C3 C4 C5 118.4(7) . .
C3 C4 C8 122.4(7) . .
C5 C4 C8 119.2(7) . .
C3 C4 Cr1 72.1(5) . .
C5 C4 Cr1 71.0(5) . .
C8 C4 Cr1 126.5(5) . .
C6 C5 C4 120.4(8) . .
C6 C5 Cr1 71.9(5) . .
C4 C5 Cr1 71.0(5) . .
C5 C6 C1 121.7(8) . .
C5 C6 Cr1 71.7(5) . .
C1 C6 Cr1 71.9(5) . .
O2 C7 O1 125.5(8) . .
O2 C7 C1 118.1(8) . .
O1 C7 C1 116.4(8) . .
O3 C8 O4 124.7(8) . .
O3 C8 C4 117.7(7) . .
O4 C8 C4 117.6(7) . .
O3 C8 K1 63.0(4) . .
O4 C8 K1 61.7(4) . .
C4 C8 K1 179.3(6) . .
O5 C9 Cr1 179.6(10) . .
O6 C10 Cr1 179.1(8) . .
O7 C11 Cr1 178.2(9) . .
C7 O1 K1 126.9(5) . 4_565
C7 O1 K2 135.3(5) . .
K1 O1 K2 89.69(17) 4_565 .
C7 O2 K2 153.5(6) . 1_565
C8 O3 K2 125.8(5) . 3_655
C8 O3 K1 93.9(5) . .
K2 O3 K1 104.2(2) 3_655 .
C8 O3 K1 139.4(5) . 2_645
K2 O3 K1 92.41(19) 3_655 2_645
K1 O3 K1 88.78(16) . 2_645
C8 O4 K1 131.6(5) . 2_655
C8 O4 K1 95.1(5) . .
K1 O4 K1 91.62(18) 2_655 .
C9 O5 K2 130.4(6) . .
C11 O7 K1 126.8(7) . 2_645
K1 O8 K1 84.0(3) 2_645 .
K1 O8 K2 93.6(3) 2_645 4_656
K1 O8 K2 127.5(3) . 4_656
K2 O9 K2 140.1(4) 2_654 .
C12 O10 K2 121.9(8) . .
O4 K1 O1 88.58(19) 2_645 4_666
O4 K1 O7 76.4(2) 2_645 2_655
O1 K1 O7 87.1(2) 4_666 2_655
O4 K1 O8 108.0(3) 2_645 2_655
O1 K1 O8 148.1(2) 4_666 2_655
O7 K1 O8 71.4(3) 2_655 2_655
O4 K1 O4 129.32(18) 2_645 .
O1 K1 O4 117.81(19) 4_666 .
O7 K1 O4 141.2(2) 2_655 .
O8 K1 O4 72.7(2) 2_655 .
O4 K1 O3 85.06(18) 2_645 .
O1 K1 O3 139.9(2) 4_666 .
O7 K1 O3 129.1(2) 2_655 .
O8 K1 O3 70.2(2) 2_655 .
O4 K1 O3 46.29(17) . .
O4 K1 O3 147.05(18) 2_645 2_655
O1 K1 O3 75.06(18) 4_666 2_655
O7 K1 O3 74.42(19) 2_655 2_655
O8 K1 O3 76.6(3) 2_655 2_655
O4 K1 O3 83.55(17) . 2_655
O3 K1 O3 125.65(18) . 2_655
O4 K1 O8 67.6(2) 2_645 .
O1 K1 O8 70.2(2) 4_666 .
O7 K1 O8 137.3(3) 2_655 .
O8 K1 O8 141.03(15) 2_655 .
O4 K1 O8 81.2(2) . .
O3 K1 O8 70.8(2) . .
O3 K1 O8 129.1(2) 2_655 .
O4 K1 C8 107.3(2) 2_645 .
O1 K1 C8 132.0(2) 4_666 .
O7 K1 C8 140.1(3) 2_655 .
O8 K1 C8 69.8(2) 2_655 .
O4 K1 C8 23.14(19) . .
O3 K1 C8 23.15(19) . .
O3 K1 C8 104.84(19) 2_655 .
O8 K1 C8 74.7(2) . .
O4 K1 K1 44.85(13) 2_645 2_645
O1 K1 K1 106.46(15) 4_666 2_645
O7 K1 K1 117.76(16) 2_655 2_645
O8 K1 K1 104.4(2) 2_655 2_645
O4 K1 K1 84.99(14) . 2_645
O3 K1 K1 45.79(13) . 2_645
O3 K1 K1 167.62(15) 2_655 2_645
O8 K1 K1 43.80(15) . 2_645
C8 K1 K1 64.72(15) . 2_645
O4 K1 K1 158.65(15) 2_645 2_655
O1 K1 K1 112.60(15) 4_666 2_655
O7 K1 K1 101.04(18) 2_655 2_655
O8 K1 K1 52.2(2) 2_655 2_655
O4 K1 K1 43.54(13) . 2_655
O3 K1 K1 80.30(14) . 2_655
O3 K1 K1 45.43(12) 2_655 2_655
O8 K1 K1 120.83(17) . 2_655
C8 K1 K1 60.96(15) . 2_655
K1 K1 K1 125.46(9) 2_645 2_655
O4 K1 K2 134.93(14) 2_645 4_666
O1 K1 K2 46.98(14) 4_666 4_666
O7 K1 K2 103.76(17) 2_655 4_666
O8 K1 K2 114.7(2) 2_655 4_666
O4 K1 K2 78.55(13) . 4_666
O3 K1 K2 122.04(14) . 4_666
O3 K1 K2 42.42(13) 2_655 4_666
O8 K1 K2 86.95(16) . 4_666
C8 K1 K2 100.38(16) . 4_666
K1 K1 K2 130.08(9) 2_645 4_666
K1 K1 K2 66.41(6) 2_655 4_666
O9 K2 O3 148.1(3) 2_644 3_655
O9 K2 O10 80.8(3) 2_644 .
O3 K2 O10 91.8(2) 3_655 .
O9 K2 O2 83.0(3) 2_644 1_545
O3 K2 O2 81.1(2) 3_655 1_545
O10 K2 O2 136.0(2) . 1_545
O9 K2 O5 89.0(3) 2_644 .
O3 K2 O5 116.8(2) 3_655 .
O10 K2 O5 134.9(3) . .
O2 K2 O5 85.1(2) 1_545 .
O9 K2 O1 135.1(3) 2_644 .
O3 K2 O1 74.32(18) 3_655 .
O10 K2 O1 85.5(2) . .
O2 K2 O1 132.43(19) 1_545 .
O5 K2 O1 71.29(18) . .
O9 K2 O8 83.1(3) 2_644 4
O3 K2 O8 65.2(2) 3_655 4
O10 K2 O8 82.4(3) . 4
O2 K2 O8 55.1(2) 1_545 4
O5 K2 O8 140.1(2) . 4
O1 K2 O8 137.1(2) . 4
O9 K2 O9 73.65(15) 2_644 .
O3 K2 O9 126.5(2) 3_655 .
O10 K2 O9 54.9(3) . .
O2 K2 O9 152.4(2) 1_545 .
O5 K2 O9 80.0(3) . .
O1 K2 O9 63.6(2) . .
O8 K2 O9 133.5(2) 4 .
O9 K2 K1 142.9(2) 2_644 4_565
O3 K2 K1 45.17(13) 3_655 4_565
O10 K2 K1 62.35(18) . 4_565
O2 K2 K1 126.18(16) 1_545 4_565
O5 K2 K1 113.37(16) . 4_565
O1 K2 K1 43.32(12) . 4_565
O8 K2 K1 95.41(16) 4 4_565
O9 K2 K1 81.29(19) . 4_565
O9 K2 K1 112.5(3) 2_644 3_655
O3 K2 K1 38.85(13) 3_655 3_655
O10 K2 K1 64.17(19) . 3_655
O2 K2 K1 85.31(15) 1_545 3_655
O5 K2 K1 155.14(19) . 3_655
O1 K2 K1 99.05(13) . 3_655
O8 K2 K1 39.12(15) 4 3_655
O9 K2 K1 117.0(2) . 3_655
K1 K2 K1 56.35(4) 4_565 3_655
C11 Cr1 C9 89.0(4) . .
C11 Cr1 C10 87.2(4) . .
C9 Cr1 C10 88.5(4) . .
C11 Cr1 C5 89.2(4) . .
C9 Cr1 C5 120.8(4) . .
C10 Cr1 C5 150.5(3) . .
C11 Cr1 C4 90.8(4) . .
C9 Cr1 C4 158.7(4) . .
C10 Cr1 C4 112.8(3) . .
C5 Cr1 C4 37.9(3) . .
C11 Cr1 C6 114.3(4) . .
C9 Cr1 C6 93.6(4) . .
C10 Cr1 C6 158.5(3) . .
C5 Cr1 C6 36.4(3) . .
C4 Cr1 C6 67.2(3) . .
C11 Cr1 C3 118.9(4) . .
C9 Cr1 C3 151.9(4) . .
C10 Cr1 C3 89.9(3) . .
C5 Cr1 C3 66.5(3) . .
C4 Cr1 C3 36.6(3) . .
C6 Cr1 C3 78.3(3) . .
C11 Cr1 C1 151.1(4) . .
C9 Cr1 C1 90.1(4) . .
C10 Cr1 C1 121.7(3) . .
C5 Cr1 C1 66.7(3) . .
C4 Cr1 C1 80.0(3) . .
C6 Cr1 C1 37.0(3) . .
C3 Cr1 C1 67.2(3) . .
C11 Cr1 C2 156.4(4) . .
C9 Cr1 C2 114.6(4) . .
C10 Cr1 C2 93.0(3) . .
C5 Cr1 C2 79.1(3) . .
C4 Cr1 C2 67.5(3) . .
C6 Cr1 C2 66.7(3) . .
C3 Cr1 C2 37.5(3) . .
C1 Cr1 C2 37.4(3) . .

loop_
_geom_bond_atom_site_label_1
_geom_bond_atom_site_label_2
_geom_bond_distance
_geom_bond_site_symmetry_2
C1 C6 1.412(12) .
C1 C2 1.431(12) .
C1 C7 1.525(11) .
C1 Cr1 2.230(8) .
C2 C3 1.435(12) .
C2 Cr1 2.233(8) .
C3 C4 1.395(12) .
C3 Cr1 2.228(8) .
C4 C5 1.441(11) .
C4 C8 1.516(11) .
C4 Cr1 2.217(8) .
C5 C6 1.388(12) .
C5 Cr1 2.217(9) .
C6 Cr1 2.219(8) .
C7 O2 1.268(11) .
C7 O1 1.268(10) .
C8 O3 1.267(10) .
C8 O4 1.269(10) .
C8 K1 3.215(8) .
C9 O5 1.164(11) .
C9 Cr1 1.834(9) .
C10 O6 1.161(11) .
C10 Cr1 1.837(9) .
C11 O7 1.174(12) .
C11 Cr1 1.832(10) .
C12 O10 1.427(15) .
O1 K1 2.793(6) 4_565
O1 K2 2.976(7) .
O2 K2 2.767(7) 1_565
O3 K2 2.748(7) 3_655
O3 K1 2.871(6) .
O3 K1 2.889(6) 2_645
O4 K1 2.777(6) 2_655
O4 K1 2.843(6) .
O5 K2 2.812(7) .
O7 K1 2.797(8) 2_645
O8 K1 2.805(8) 2_645
O8 K1 3.203(11) .
O8 K2 3.263(11) 4_656
O9 K2 2.747(9) 2_654
O9 K2 3.332(11) .
O10 K2 2.760(8) .
K1 O4 2.777(6) 2_645
K1 O1 2.793(6) 4_666
K1 O7 2.797(8) 2_655
K1 O8 2.805(8) 2_655
K1 O3 2.889(6) 2_655
K1 K1 4.0297(18) 2_645
K1 K1 4.0297(18) 2_655
K1 K2 4.070(3) 4_666
K2 O9 2.747(9) 2_644
K2 O3 2.748(7) 3_655
K2 O2 2.767(7) 1_545
K2 O8 3.263(11) 4
K2 K1 4.070(3) 4_565
K2 K1 4.436(3) 3_655
